data_1534544
loop_
_publ_author_name
'Levin, A.A.'
'Smolin, Yu.I.'
'Shepelev, Yu.F.'

_publ_section_title
;
 Modulated structure of superconducting Bi2 Sr2 Ca Cu2 O8+x single crystal
;
_journal_name_full 'Zhurnal Neorganicheskoi Khimii'
_journal_page_first 1755
_journal_page_last 1766
_journal_volume 38
_journal_year 1993
_chemical_formula_sum 'Bi1.952 Ca0.23 Cu1.86 O8 Sr1.84'
_chemical_name_systematic 'Bi1.952 Sr1.84 Ca0.23 Cu1.86 O8'
_space_group_crystal_system orthorhombic
_space_group_IT_number 66
_space_group_name_Hall '-B 2b 2b'
_space_group_name_H-M_alt 'B b m b'
_cell_angle_alpha 90
_cell_angle_beta 90
_cell_angle_gamma 90
_cell_formula_units_Z 4
_cell_length_a 5.407
_cell_length_b 5.412
_cell_length_c 30.771
_cell_volume 900.442
_citation_journal_id_ASTM ZNOKAQ
_cod_data_source_file Levin_ZNOKAQ_1993_1387.cif
_cod_data_source_block Bi1.952Ca0.23Cu1.86O8Sr1.84
_cod_depositor_comments
;
 Updating space group information.

 Antanas Vaitkus,
 2018-06-10
;
_cod_original_cell_volume 900.4421
_cod_database_code 1534544

loop_
_space_group_symop_id
_space_group_symop_operation_xyz
1 x,y,z
2 -x,y,-z
3 -x,-y+1/2,z
4 x,-y+1/2,-z
5 -x,-y,-z
6 x,-y,z
7 x,y-1/2,-z
8 -x,y-1/2,z
9 x+1/2,y,z+1/2
10 -x+1/2,y,-z+1/2
11 -x+1/2,-y+1/2,z+1/2
12 x+1/2,-y+1/2,-z+1/2
13 -x+1/2,-y,-z+1/2
14 x+1/2,-y,z+1/2
15 x+1/2,y-1/2,-z+1/2
16 -x+1/2,y-1/2,z+1/2

loop_
_atom_site_label
_atom_site_type_symbol
_atom_site_fract_x
_atom_site_fract_y
_atom_site_fract_z
_atom_site_occupancy
_atom_site_U_iso_or_equiv
Sr1 Sr+2 0.2541 0 0.14124 0.92 0.0
O2 O-2 0.5 0.25 0.1991 1 0.0
O3 O-2 0.287 0.572 0.1193 0.5 0.0
Ca1 Ca+2 0.25 0 0.25 0.23 0.0
Bi1 Bi+3 0.2247 0.553 0.05199 0.488 0.0
O1 O-2 0 0.75 0.1969 1 0.0
Cu1 Cu+2 0.2496 0.5 0.19694 0.93 0.0
O4 O-2 0.159 0.15 0.0547 0.5 0.0
